data_4328120
loop_
_publ_author_name
'Nikolay S. Slobodyanik'
'Kateryna V. Terebilenko'
'Ivan V. Ogorodnyk'
'Igor V. Zatovsky'
'Maksym Seredyuk'
'Vyacheslav N. Baumer'
'Philipp G\"utlich'

_publ_section_title
;
 K2MIII2(MVIO4)(PO4)2 (MIII= Fe, Sc; MVI= Mo, W), Novel Members of the
 Lagbeinite-Related Family: Synthesis, Structure, and Magnetic Properties
;
_journal_name_full 'Inorganic Chemistry'
_journal_page_first 1380
_journal_page_last 1385
_journal_paper_doi 10.1021/ic201575v
_journal_volume 51
_journal_year 2012
_chemical_absolute_configuration ad
_chemical_formula_moiety 'Fe2 Mo O12 P2, 2K'
_chemical_formula_sum 'Fe2 K2 Mo O12 P2'
_chemical_formula_weight 539.78
_space_group_IT_number 198
_symmetry_cell_setting cubic
_symmetry_space_group_name_Hall 'P 2ac 2ab 3'
_symmetry_space_group_name_H-M 'P 21 3'
_atom_sites_solution_hydrogens geom
_atom_sites_solution_primary direct
_atom_sites_solution_secondary difmap
_audit_conform_dict_location ftp://ftp.iucr.org/pub/cif_core.dic
_audit_conform_dict_name cif_core.dic
_audit_conform_dict_version 2.3
_audit_creation_date 2007-04-23T16:52:02-00:00
_audit_creation_method 'WinGX routine CIF_UPDATE'
_cell_angle_alpha 90
_cell_angle_beta 90
_cell_angle_gamma 90
_cell_formula_units_Z 4
_cell_length_a 10.0405(6)
_cell_length_b 10.0405(6)
_cell_length_c 10.0405(6)
_cell_measurement_reflns_used 5704
_cell_measurement_temperature 293(2)
_cell_measurement_theta_max 25.41
_cell_measurement_theta_min 2.87
_cell_volume 1012.20(10)
_computing_cell_refinement 'CrysAlis CCD (Oxford Diffraction Ltd., 2005)'
_computing_data_collection 'CrysAlis CCD (Oxford Diffraction Ltd., 2005)'
_computing_data_reduction 'CrysAlis RED (Oxford Diffraction Ltd., 2005)'
_computing_molecular_graphics 'DIAMOND (Brandenburg, 1999)'
_computing_publication_material 'WinGX publication routines (Farrugia, 1999)'
_computing_structure_refinement 'SHELXL-97 (Sheldrick, 1997)'
_computing_structure_solution 'SHELXS-97 (Sheldrick, 1997)'
_diffrn_ambient_temperature 293(2)
_diffrn_measured_fraction_theta_full 1
_diffrn_measured_fraction_theta_max 1
_diffrn_measurement_device_type 'STOE IPDS-1'
_diffrn_measurement_method '\f oscilations'
_diffrn_radiation_monochromator graphite
_diffrn_radiation_probe x-ray
_diffrn_radiation_type MoK\a
_diffrn_radiation_wavelength 0.71073
_diffrn_reflns_limit_h_max 12
_diffrn_reflns_limit_h_min -9
_diffrn_reflns_limit_k_max 12
_diffrn_reflns_limit_k_min -12
_diffrn_reflns_limit_l_max 12
_diffrn_reflns_limit_l_min -12
_diffrn_reflns_number 5704
_diffrn_reflns_theta_full 25.41
_diffrn_reflns_theta_max 25.41
_diffrn_reflns_theta_min 2.87
_diffrn_source 'fine focus sealed tube'
_diffrn_standards_interval_count 0
_diffrn_standards_interval_time 0
_diffrn_standards_number 0
_exptl_absorpt_coefficient_mu 5.252
_exptl_absorpt_correction_T_max 0.882
_exptl_absorpt_correction_T_min 0.605
_exptl_absorpt_correction_type refdelf
_exptl_absorpt_process_details
;
        (See: Walker, N. & Stuart, D. (1983) Acta Cryst. A39, 158-166)
;
_exptl_crystal_colour brown
_exptl_crystal_density_diffrn 3.542
_exptl_crystal_description tetrahedron
_exptl_crystal_F_000 1032
_exptl_crystal_size_max 0.15
_exptl_crystal_size_mid 0.12
_exptl_crystal_size_min 0.1
_refine_diff_density_max 0.683
_refine_diff_density_min -0.637
_refine_diff_density_rms 0.139
_refine_ls_abs_structure_details 'Flack H D (1983), Acta Cryst. A39, 876-881'
_refine_ls_abs_structure_Flack 0.02(8)
_refine_ls_extinction_method none
_refine_ls_goodness_of_fit_ref 1.289
_refine_ls_hydrogen_treatment mixed
_refine_ls_matrix_type full
_refine_ls_number_parameters 60
_refine_ls_number_reflns 634
_refine_ls_number_restraints 2
_refine_ls_restrained_S_all 1.304
_refine_ls_R_factor_all 0.0408
_refine_ls_R_factor_gt 0.0401
_refine_ls_shift/su_max 0.005
_refine_ls_shift/su_mean 0
_refine_ls_structure_factor_coef Fsqd
_refine_ls_weighting_details 'calc w=1/[\s^2^(Fo^2^)+(0.0000P)^2^+9.8004P] where P=(Fo^2^+2Fc^2^)/3'
_refine_ls_weighting_scheme calc
_refine_ls_wR_factor_gt 0.0866
_refine_ls_wR_factor_ref 0.0868
_reflns_number_gt 624
_reflns_number_total 634
_reflns_threshold_expression >2sigma(I)
_cod_data_source_file ic201575v_si_002_1.cif
_cod_data_source_block KFeMo
_cod_database_code 4328120

loop_
_symmetry_equiv_pos_as_xyz
'x, y, z'
'y, z, x'
'z, x, y'
'x+1/2, -y+1/2, -z'
'y+1/2, -z+1/2, -x'
'z+1/2, -x+1/2, -y'
'-y, z+1/2, -x+1/2'
'-z, x+1/2, -y+1/2'
'-z+1/2, -x, y+1/2'
'-x+1/2, -y, z+1/2'
'-y+1/2, -z, x+1/2'
'-x, y+1/2, -z+1/2'

loop_
_atom_site_label
_atom_site_type_symbol
_atom_site_fract_x
_atom_site_fract_y
_atom_site_fract_z
_atom_site_U_iso_or_equiv
_atom_site_adp_type
_atom_site_occupancy
_atom_site_symmetry_multiplicity
_atom_site_calc_flag
_atom_site_refinement_flags
K1 K 0.7081(3) 0.7081(3) 0.7081(3) 0.0503(11) Uani 1 3 d S
K2 K 0.93238(19) 0.93238(19) 0.93238(19) 0.0353(8) Uani 1 3 d S
Fe1 Fe 0.14194(13) 0.14194(13) 0.14194(13) 0.0270(5) Uani 1 3 d S
Fe2 Fe 0.41450(16) 0.41450(16) 0.41450(16) 0.0401(7) Uani 1 3 d S
P1 P 0.45275(13) 0.22573(13) 0.12746(13) 0.0189(3) Uani 0.6909(8) 1 d P
Mo1 Mo 0.45275(13) 0.22573(13) 0.12746(13) 0.0189(3) Uani 0.3131(7) 1 d P
O1 O 0.3053(7) 0.2342(8) 0.0770(8) 0.0463(19) Uani 1 1 d .
O2 O 0.5462(8) 0.2996(7) 0.0198(7) 0.0421(18) Uani 1 1 d .
O3 O 0.5038(7) 0.0809(7) 0.1520(8) 0.0445(19) Uani 1 1 d .
O4 O 0.4745(8) 0.3057(8) 0.2603(8) 0.047(2) Uani 1 1 d .

loop_
_atom_site_aniso_label
_atom_site_aniso_U_11
_atom_site_aniso_U_22
_atom_site_aniso_U_33
_atom_site_aniso_U_23
_atom_site_aniso_U_13
_atom_site_aniso_U_12
K1 0.0503(11) 0.0503(11) 0.0503(11) 0.0053(13) 0.0053(13) 0.0053(13)
K2 0.0353(8) 0.0353(8) 0.0353(8) -0.0095(9) -0.0095(9) -0.0095(9)
Fe1 0.0270(5) 0.0270(5) 0.0270(5) -0.0012(5) -0.0012(5) -0.0012(5)
Fe2 0.0401(7) 0.0401(7) 0.0401(7) 0.0044(7) 0.0044(7) 0.0044(7)
P1 0.0182(7) 0.0190(6) 0.0195(7) 0.0006(5) 0.0001(5) 0.0015(5)
Mo1 0.0182(7) 0.0190(6) 0.0195(7) 0.0006(5) 0.0001(5) 0.0015(5)
O1 0.031(4) 0.048(4) 0.060(5) 0.013(4) -0.001(3) -0.022(3)
O2 0.047(4) 0.040(4) 0.039(4) 0.015(3) 0.021(4) 0.009(3)
O3 0.039(4) 0.047(4) 0.048(4) 0.004(4) 0.010(4) 0.014(3)
O4 0.051(5) 0.055(5) 0.035(4) -0.013(3) 0.004(4) -0.008(4)

loop_
_atom_type_symbol
_atom_type_description
_atom_type_scat_dispersion_real
_atom_type_scat_dispersion_imag
_atom_type_scat_source
Fe Fe 0.3463 0.8444 'International Tables Vol C Tables 4.2.6.8 and 6.1.1.4'
K K 0.2009 0.2494 'International Tables Vol C Tables 4.2.6.8 and 6.1.1.4'
Mo Mo -1.6832 0.6857 'International Tables Vol C Tables 4.2.6.8 and 6.1.1.4'
O O 0.0106 0.006 'International Tables Vol C Tables 4.2.6.8 and 6.1.1.4'
P P 0.1023 0.0942 'International Tables Vol C Tables 4.2.6.8 and 6.1.1.4'

loop_
_geom_angle_atom_site_label_1
_geom_angle_atom_site_label_2
_geom_angle_atom_site_label_3
_geom_angle
_geom_angle_site_symmetry_1
_geom_angle_site_symmetry_3
O1 K1 O1 92.8(3) 5_556 9_565
O1 K1 O1 92.8(3) 5_556 12_655
O1 K1 O1 92.8(3) 9_565 12_655
O1 K1 O2 55.56(17) 5_556 7_656
O1 K1 O2 82.79(19) 9_565 7_656
O1 K1 O2 147.5(3) 12_655 7_656
O1 K1 O2 82.79(19) 5_556 10_665
O1 K1 O2 147.5(3) 9_565 10_665
O1 K1 O2 55.56(17) 12_655 10_665
O2 K1 O2 119.15(5) 7_656 10_665
O1 K1 O2 147.5(3) 5_556 6_566
O1 K1 O2 55.56(17) 9_565 6_566
O1 K1 O2 82.79(19) 12_655 6_566
O2 K1 O2 119.15(5) 7_656 6_566
O2 K1 O2 119.15(5) 10_665 6_566
O1 K1 O4 82.8(2) 5_556 10_665
O1 K1 O4 164.6(2) 9_565 10_665
O1 K1 O4 102.21(19) 12_655 10_665
O2 K1 O4 82.5(2) 7_656 10_665
O2 K1 O4 46.80(19) 10_665 10_665
O2 K1 O4 129.6(2) 6_566 10_665
O1 K1 O4 102.21(19) 5_556 7_656
O1 K1 O4 82.8(2) 9_565 7_656
O1 K1 O4 164.6(2) 12_655 7_656
O2 K1 O4 46.80(19) 7_656 7_656
O2 K1 O4 129.6(2) 10_665 7_656
O2 K1 O4 82.5(2) 6_566 7_656
O4 K1 O4 83.7(3) 10_665 7_656
O1 K1 O4 164.6(2) 5_556 6_566
O1 K1 O4 102.21(19) 9_565 6_566
O1 K1 O4 82.8(2) 12_655 6_566
O2 K1 O4 129.6(2) 7_656 6_566
O2 K1 O4 82.5(2) 10_665 6_566
O2 K1 O4 46.80(19) 6_566 6_566
O4 K1 O4 83.7(3) 10_665 6_566
O4 K1 O4 83.7(3) 7_656 6_566
O1 K1 Mo1 95.04(15) 5_556 10_665
O1 K1 Mo1 168.59(13) 9_565 10_665
O1 K1 Mo1 78.57(14) 12_655 10_665
O2 K1 Mo1 108.52(15) 7_656 10_665
O2 K1 Mo1 26.88(13) 10_665 10_665
O2 K1 Mo1 115.33(16) 6_566 10_665
O4 K1 Mo1 26.18(14) 10_665 10_665
O4 K1 Mo1 103.6(2) 7_656 10_665
O4 K1 Mo1 69.60(16) 6_566 10_665
O1 K1 P1 95.04(15) 5_556 10_665
O1 K1 P1 168.59(13) 9_565 10_665
O1 K1 P1 78.57(14) 12_655 10_665
O2 K1 P1 108.52(15) 7_656 10_665
O2 K1 P1 26.88(13) 10_665 10_665
O2 K1 P1 115.33(16) 6_566 10_665
O4 K1 P1 26.18(14) 10_665 10_665
O4 K1 P1 103.6(2) 7_656 10_665
O4 K1 P1 69.60(16) 6_566 10_665
Mo1 K1 P1 0.00(4) 10_665 10_665
O1 K1 P1 78.57(14) 5_556 7_656
O1 K1 P1 95.04(15) 9_565 7_656
O1 K1 P1 168.59(13) 12_655 7_656
O2 K1 P1 26.88(13) 7_656 7_656
O2 K1 P1 115.33(16) 10_665 7_656
O2 K1 P1 108.52(15) 6_566 7_656
O4 K1 P1 69.60(16) 10_665 7_656
O4 K1 P1 26.18(14) 7_656 7_656
O4 K1 P1 103.6(2) 6_566 7_656
Mo1 K1 P1 94.67(10) 10_665 7_656
P1 K1 P1 94.67(10) 10_665 7_656
O3 K2 O3 100.5(2) 7_656 10_665
O3 K2 O3 100.5(2) 7_656 6_566
O3 K2 O3 100.5(2) 10_665 6_566
O3 K2 O2 96.6(2) 7_656 11_665
O3 K2 O2 100.5(2) 10_665 11_665
O3 K2 O2 150.0(2) 6_566 11_665
O3 K2 O2 100.5(2) 7_656 8_656
O3 K2 O2 150.0(2) 10_665 8_656
O3 K2 O2 96.6(2) 6_566 8_656
O2 K2 O2 55.9(2) 11_665 8_656
O3 K2 O2 150.0(2) 7_656 4_566
O3 K2 O2 96.6(2) 10_665 4_566
O3 K2 O2 100.5(2) 6_566 4_566
O2 K2 O2 55.9(2) 11_665 4_566
O2 K2 O2 55.9(2) 8_656 4_566
O3 K2 O4 49.7(2) 7_656 7_656
O3 K2 O4 116.1(2) 10_665 7_656
O3 K2 O4 52.1(2) 6_566 7_656
O2 K2 O4 132.5(2) 11_665 7_656
O2 K2 O4 93.78(19) 8_656 7_656
O2 K2 O4 139.1(2) 4_566 7_656
O3 K2 O4 52.1(2) 7_656 10_665
O3 K2 O4 49.7(2) 10_665 10_665
O3 K2 O4 116.1(2) 6_566 10_665
O2 K2 O4 93.78(19) 11_665 10_665
O2 K2 O4 139.1(2) 8_656 10_665
O2 K2 O4 132.5(2) 4_566 10_665
O4 K2 O4 88.3(2) 7_656 10_665
O3 K2 O4 116.1(2) 7_656 6_566
O3 K2 O4 52.1(2) 10_665 6_566
O3 K2 O4 49.7(2) 6_566 6_566
O2 K2 O4 139.1(2) 11_665 6_566
O2 K2 O4 132.5(2) 8_656 6_566
O2 K2 O4 93.78(19) 4_566 6_566
O4 K2 O4 88.3(2) 7_656 6_566
O4 K2 O4 88.3(2) 10_665 6_566
O3 K2 O4 55.7(2) 7_656 11_665
O3 K2 O4 85.45(19) 10_665 11_665
O3 K2 O4 156.1(2) 6_566 11_665
O2 K2 O4 47.18(18) 11_665 11_665
O2 K2 O4 88.9(2) 8_656 11_665
O2 K2 O4 101.8(2) 4_566 11_665
O4 K2 O4 104.49(4) 7_656 11_665
O4 K2 O4 51.4(3) 10_665 11_665
O4 K2 O4 136.29(16) 6_566 11_665
O3 K2 O4 85.45(19) 7_656 8_656
O3 K2 O4 156.1(2) 10_665 8_656
O3 K2 O4 55.7(2) 6_566 8_656
O2 K2 O4 101.8(2) 11_665 8_656
O2 K2 O4 47.18(18) 8_656 8_656
O2 K2 O4 88.9(2) 4_566 8_656
O4 K2 O4 51.4(3) 7_656 8_656
O4 K2 O4 136.29(16) 10_665 8_656
O4 K2 O4 104.49(4) 6_566 8_656
O4 K2 O4 116.26(9) 11_665 8_656
O3 K2 O4 156.1(2) 7_656 4_566
O3 K2 O4 55.7(2) 10_665 4_566
O3 K2 O4 85.45(18) 6_566 4_566
O2 K2 O4 88.9(2) 11_665 4_566
O2 K2 O4 101.8(2) 8_656 4_566
O2 K2 O4 47.18(18) 4_566 4_566
O4 K2 O4 136.29(16) 7_656 4_566
O4 K2 O4 104.49(4) 10_665 4_566
O4 K2 O4 51.4(3) 6_566 4_566
O4 K2 O4 116.26(9) 11_665 4_566
O4 K2 O4 116.26(9) 8_656 4_566
O2 Fe1 O2 89.4(3) 8_545 11_554
O2 Fe1 O2 89.4(3) 8_545 4_455
O2 Fe1 O2 89.4(3) 11_554 4_455
O2 Fe1 O1 88.8(3) 8_545 2
O2 Fe1 O1 89.6(3) 11_554 2
O2 Fe1 O1 177.9(3) 4_455 2
O2 Fe1 O1 177.9(3) 8_545 .
O2 Fe1 O1 88.8(3) 11_554 .
O2 Fe1 O1 89.6(3) 4_455 .
O1 Fe1 O1 92.2(3) 2 .
O2 Fe1 O1 89.6(3) 8_545 3
O2 Fe1 O1 177.9(3) 11_554 3
O2 Fe1 O1 88.8(3) 4_455 3
O1 Fe1 O1 92.2(3) 2 3
O1 Fe1 O1 92.2(3) . 3
O2 Fe1 K2 54.3(2) 8_545 1_444
O2 Fe1 K2 54.3(2) 11_554 1_444
O2 Fe1 K2 54.3(2) 4_455 1_444
O1 Fe1 K2 123.7(2) 2 1_444
O1 Fe1 K2 123.7(2) . 1_444
O1 Fe1 K2 123.7(2) 3 1_444
O2 Fe1 K1 65.5(2) 8_545 4_456
O2 Fe1 K1 52.7(2) 11_554 4_456
O2 Fe1 K1 132.1(2) 4_455 4_456
O1 Fe1 K1 46.0(2) 2 4_456
O1 Fe1 K1 114.0(2) . 4_456
O1 Fe1 K1 128.4(3) 3 4_456
K2 Fe1 K1 78.46(4) 1_444 4_456
O2 Fe1 K1 132.1(2) 8_545 7_645
O2 Fe1 K1 65.5(2) 11_554 7_645
O2 Fe1 K1 52.7(2) 4_455 7_645
O1 Fe1 K1 128.4(3) 2 7_645
O1 Fe1 K1 46.0(2) . 7_645
O1 Fe1 K1 114.0(2) 3 7_645
K2 Fe1 K1 78.46(4) 1_444 7_645
K1 Fe1 K1 116.10(2) 4_456 7_645
O2 Fe1 K1 52.7(2) 8_545 9_564
O2 Fe1 K1 132.1(2) 11_554 9_564
O2 Fe1 K1 65.5(2) 4_455 9_564
O1 Fe1 K1 114.0(2) 2 9_564
O1 Fe1 K1 128.4(3) . 9_564
O1 Fe1 K1 46.0(2) 3 9_564
K2 Fe1 K1 78.46(4) 1_444 9_564
K1 Fe1 K1 116.10(2) 4_456 9_564
K1 Fe1 K1 116.10(2) 7_645 9_564
O3 Fe2 O3 94.3(3) 5_556 9_565
O3 Fe2 O3 94.3(3) 5_556 12_655
O3 Fe2 O3 94.3(3) 9_565 12_655
O3 Fe2 O4 94.3(3) 5_556 2
O3 Fe2 O4 83.2(3) 9_565 2
O3 Fe2 O4 171.2(3) 12_655 2
O3 Fe2 O4 83.2(3) 5_556 .
O3 Fe2 O4 171.2(3) 9_565 .
O3 Fe2 O4 94.3(3) 12_655 .
O4 Fe2 O4 88.5(3) 2 .
O3 Fe2 O4 171.2(3) 5_556 3
O3 Fe2 O4 94.3(3) 9_565 3
O3 Fe2 O4 83.2(3) 12_655 3
O4 Fe2 O4 88.5(3) 2 3
O4 Fe2 O4 88.5(3) . 3
O3 Fe2 K2 48.0(2) 5_556 9_664
O3 Fe2 K2 118.4(2) 9_565 9_664
O3 Fe2 K2 128.4(2) 12_655 9_664
O4 Fe2 K2 59.7(3) 2 9_664
O4 Fe2 K2 54.0(2) . 9_664
O4 Fe2 K2 128.1(2) 3 9_664
O3 Fe2 K2 118.4(2) 5_556 4_466
O3 Fe2 K2 128.4(2) 9_565 4_466
O3 Fe2 K2 48.0(2) 12_655 4_466
O4 Fe2 K2 128.1(2) 2 4_466
O4 Fe2 K2 59.7(3) . 4_466
O4 Fe2 K2 54.0(2) 3 4_466
K2 Fe2 K2 113.12(4) 9_664 4_466
O3 Fe2 K2 128.4(2) 5_556 7_646
O3 Fe2 K2 48.0(2) 9_565 7_646
O3 Fe2 K2 118.4(2) 12_655 7_646
O4 Fe2 K2 54.0(2) 2 7_646
O4 Fe2 K2 128.1(2) . 7_646
O4 Fe2 K2 59.7(3) 3 7_646
K2 Fe2 K2 113.12(4) 9_664 7_646
K2 Fe2 K2 113.12(4) 4_466 7_646
O3 P1 O1 114.3(4) . .
O3 P1 O4 107.2(4) . .
O1 P1 O4 112.2(4) . .
O3 P1 O2 110.1(4) . .
O1 P1 O2 107.9(4) . .
O4 P1 O2 104.7(4) . .
O3 P1 K2 164.2(3) . 4_466
O1 P1 K2 80.5(3) . 4_466
O4 P1 K2 69.6(3) . 4_466
O2 P1 K2 57.7(3) . 4_466
O3 P1 K1 79.9(3) . 9_664
O1 P1 K1 165.1(3) . 9_664
O4 P1 K1 65.1(3) . 9_664
O2 P1 K1 60.7(3) . 9_664
K2 P1 K1 84.94(6) 4_466 9_664
O3 P1 K2 49.9(3) . 9_664
O1 P1 K2 126.5(3) . 9_664
O4 P1 K2 57.6(3) . 9_664
O2 P1 K2 125.5(3) . 9_664
K2 P1 K2 126.35(6) 4_466 9_664
K1 P1 K2 65.60(8) 9_664 9_664
O3 P1 K1 103.9(3) . 7_645
O1 P1 K1 45.9(3) . 7_645
O4 P1 K1 148.0(3) . 7_645
O2 P1 K1 70.7(3) . 7_645
K2 P1 K1 82.31(6) 4_466 7_645
K1 P1 K1 128.78(8) 9_664 7_645
K2 P1 K1 151.01(6) 9_664 7_645
P1 O1 Fe1 130.3(5) . .
P1 O1 K1 111.2(4) . 7_645
Fe1 O1 K1 104.1(3) . 7_645
P1 O2 Fe1 166.1(5) . 4
P1 O2 K2 94.9(3) . 4_466
Fe1 O2 K2 92.9(2) 4 4_466
P1 O2 K1 92.4(3) . 9_664
Fe1 O2 K1 97.0(3) 4 9_664
K2 O2 K1 103.3(2) 4_466 9_664
P1 O3 Fe2 150.4(5) . 7_645
P1 O3 K2 105.6(4) . 9_664
Fe2 O3 K2 101.4(3) 7_645 9_664
P1 O4 Fe2 154.1(5) . .
P1 O4 K2 97.0(4) . 9_664
Fe2 O4 K2 94.7(3) . 9_664
P1 O4 K1 88.7(3) . 9_664
Fe2 O4 K1 116.6(3) . 9_664
K2 O4 K1 76.1(2) 9_664 9_664
P1 O4 K2 83.8(3) . 4_466
Fe2 O4 K2 88.8(3) . 4_466
K2 O4 K2 169.8(3) 9_664 4_466
K1 O4 K2 93.8(2) 9_664 4_466

loop_
_geom_bond_atom_site_label_1
_geom_bond_atom_site_label_2
_geom_bond_distance
_geom_bond_site_symmetry_2
K1 O1 2.878(9) 5_556
K1 O1 2.878(9) 9_565
K1 O1 2.878(9) 12_655
K1 O2 3.109(8) 7_656
K1 O2 3.109(8) 10_665
K1 O2 3.109(8) 6_566
K1 O4 3.233(8) 10_665
K1 O4 3.233(8) 7_656
K1 O4 3.233(8) 6_566
K1 Mo1 3.562(3) 10_665
K1 P1 3.562(3) 10_665
K1 P1 3.562(3) 7_656
K2 O3 2.890(9) 7_656
K2 O3 2.890(8) 10_665
K2 O3 2.890(9) 6_566
K2 O2 2.963(8) 11_665
K2 O2 2.963(8) 8_656
K2 O2 2.963(8) 4_566
K2 O4 3.094(9) 7_656
K2 O4 3.094(9) 10_665
K2 O4 3.094(9) 6_566
K2 O4 3.292(9) 11_665
K2 O4 3.292(9) 8_656
K2 O4 3.292(9) 4_566
Fe1 O2 1.976(7) 8_545
Fe1 O2 1.976(7) 11_554
Fe1 O2 1.976(7) 4_455
Fe1 O1 1.994(7) 2
Fe1 O1 1.994(7) .
Fe1 O1 1.994(7) 3
Fe1 K2 3.645(4) 1_444
Fe1 K1 3.881(2) 4_456
Fe1 K1 3.881(2) 7_645
Fe1 K1 3.881(2) 9_564
Fe2 O3 1.977(7) 5_556
Fe2 O3 1.977(7) 9_565
Fe2 O3 1.977(7) 12_655
Fe2 O4 1.988(8) 2
Fe2 O4 1.988(8) .
Fe2 O4 1.988(8) 3
Fe2 K2 3.8113(13) 9_664
Fe2 K2 3.8113(13) 4_466
Fe2 K2 3.8113(13) 7_646
P1 O3 1.562(7) .
P1 O1 1.567(7) .
P1 O4 1.572(8) .
P1 O2 1.612(7) .
P1 K2 3.491(2) 4_466
P1 K1 3.562(3) 9_664
P1 K2 3.636(2) 9_664
P1 K1 3.741(4) 7_645
O1 K1 2.878(9) 7_645
O2 Fe1 1.976(7) 4
O2 K2 2.963(8) 4_466
O2 K1 3.109(8) 9_664
O3 Fe2 1.977(7) 7_645
O3 K2 2.890(8) 9_664
O4 K2 3.094(9) 9_664
O4 K1 3.233(8) 9_664
O4 K2 3.292(9) 4_466
